data_7718672
loop_
_publ_author_name
'Mikhailov, Artem A.'
'Tiognou, Appolinaire Tchoutchoua'
'Brovko, Anastasiya O.'
'Kostin, Gennadiy A.'
'Schaniel, Dominik'

_publ_section_title
;
 Exploring the photoswitching pathways and efficiency of NO isomerization
 in ethylenediamine ruthenium nitrosyl complexes.
;
_journal_issue 22
_journal_name_full 'Dalton transactions (Cambridge, England : 2003)'
_journal_page_first 8918
_journal_page_last 8931
_journal_paper_doi 10.1039/d5dt00549c
_journal_volume 54
_journal_year 2025
_chemical_formula_moiety 'C4 H17 Cl4 N6 O3 Ru2, Cl, 2(H2 O)'
_chemical_formula_sum 'C4 H21 Cl5 N6 O5 Ru2'
_chemical_formula_weight 612.66
_space_group_crystal_system monoclinic
_space_group_IT_number 14
_space_group_name_Hall '-P 2ybc'
_space_group_name_H-M_alt 'P 1 21/c 1'
_atom_sites_solution_hydrogens mixed
_atom_sites_solution_primary dual
_audit_creation_date 2024-02-02
_audit_creation_method
;
Olex2 1.3
(compiled 2020.11.12 svn.r5f609507 for OlexSys, GUI svn.r6408)
;
_audit_update_record
;
2024-11-14 deposited with the CCDC.	2025-05-02 downloaded from the CCDC.
;
_cell_angle_alpha 90
_cell_angle_beta 90.649(5)
_cell_angle_gamma 90
_cell_formula_units_Z 4
_cell_length_a 7.9938(5)
_cell_length_b 10.5289(5)
_cell_length_c 21.7413(12)
_cell_measurement_reflns_used 5003
_cell_measurement_temperature 100.00(10)
_cell_measurement_theta_max 30.9740
_cell_measurement_theta_min 1.8360
_cell_volume 1829.76(18)
_computing_cell_refinement 'CrysAlisPro 1.171.42.49 (Rigaku OD, 2022)'
_computing_data_collection 'CrysAlisPro 1.171.42.49 (Rigaku OD, 2022)'
_computing_data_reduction 'CrysAlisPro 1.171.42.49 (Rigaku OD, 2022)'
_computing_molecular_graphics 'Olex2 1.3 (Dolomanov et al., 2009)'
_computing_publication_material 'Olex2 1.3 (Dolomanov et al., 2009)'
_computing_structure_refinement 'SHELXL 2018/3 (Sheldrick, 2015)'
_computing_structure_solution 'SHELXT 2018/2 (Sheldrick, 2018)'
_diffrn_ambient_environment N~2~
_diffrn_ambient_temperature 100.00(10)
_diffrn_detector 'CCD plate'
_diffrn_detector_area_resol_mean 10.4508
_diffrn_detector_type Atlas
_diffrn_measured_fraction_theta_full 0.999
_diffrn_measured_fraction_theta_max 0.877
_diffrn_measurement_details
;
List of Runs (angles in degrees, time in seconds):

  # Type    Start    End  Width  t~exp~   \w     \q     \k     \f   Frames
#--------------------------------------------------------------------------
  1  \w    -49.00  20.00   1.00  128.93    --  -15.22  77.00  30.00   69
  2  \w    -89.00  14.00   1.00  128.93    --  -15.22 -57.00-150.00  103
  3  \w    -60.00 -22.00   1.00  128.93    --   16.47 -37.00  90.00   38
;
_diffrn_measurement_device 'four-circle diffractometer'
_diffrn_measurement_device_type 'SuperNova, Dual, Cu at home/near, Atlas'
_diffrn_measurement_method '\w scans'
_diffrn_orient_matrix_type 'CrysAlisPro convention (1999,Acta A55,543-557)'
_diffrn_orient_matrix_UB_11 -0.0083087000
_diffrn_orient_matrix_UB_12 0.0109319000
_diffrn_orient_matrix_UB_13 -0.0320868000
_diffrn_orient_matrix_UB_21 0.0219754000
_diffrn_orient_matrix_UB_22 -0.0641435000
_diffrn_orient_matrix_UB_23 -0.0058245000
_diffrn_orient_matrix_UB_31 -0.0855287000
_diffrn_orient_matrix_UB_32 -0.0174864000
_diffrn_orient_matrix_UB_33 0.0012304000
_diffrn_radiation_monochromator mirror
_diffrn_radiation_probe x-ray
_diffrn_radiation_type 'Mo K\a'
_diffrn_radiation_wavelength 0.71073
_diffrn_reflns_av_R_equivalents 0.0384
_diffrn_reflns_av_unetI/netI 0.0580
_diffrn_reflns_Laue_measured_fraction_full 0.999
_diffrn_reflns_Laue_measured_fraction_max 0.877
_diffrn_reflns_limit_h_max 11
_diffrn_reflns_limit_h_min -10
_diffrn_reflns_limit_k_max 9
_diffrn_reflns_limit_k_min -14
_diffrn_reflns_limit_l_max 16
_diffrn_reflns_limit_l_min -31
_diffrn_reflns_number 10593
_diffrn_reflns_point_group_measured_fraction_full 0.999
_diffrn_reflns_point_group_measured_fraction_max 0.877
_diffrn_reflns_theta_full 25.242
_diffrn_reflns_theta_max 30.938
_diffrn_reflns_theta_min 1.873
_diffrn_source 'micro-focus sealed X-ray tube'
_diffrn_source_type 'SuperNova (Mo) X-ray Source'
_exptl_absorpt_coefficient_mu 2.407
_exptl_absorpt_correction_T_max 1.00000
_exptl_absorpt_correction_T_min 0.63448
_exptl_absorpt_correction_type multi-scan
_exptl_absorpt_process_details
;
CrysAlisPro 1.171.42.49 (Rigaku Oxford Diffraction, 2022)
Empirical absorption correction using spherical harmonics,
implemented in SCALE3 ABSPACK scaling algorithm.
;
_exptl_crystal_colour 'clear dark violet'
_exptl_crystal_colour_lustre clear
_exptl_crystal_colour_modifier dark
_exptl_crystal_colour_primary violet
_exptl_crystal_density_diffrn 2.224
_exptl_crystal_description needle
_exptl_crystal_F_000 1200
_exptl_crystal_size_max 0.2
_exptl_crystal_size_mid 0.05
_exptl_crystal_size_min 0.03
_refine_diff_density_max 0.989
_refine_diff_density_min -1.048
_refine_diff_density_rms 0.163
_refine_ls_extinction_method none
_refine_ls_goodness_of_fit_ref 0.992
_refine_ls_hydrogen_treatment mixed
_refine_ls_matrix_type full
_refine_ls_number_parameters 225
_refine_ls_number_reflns 5091
_refine_ls_number_restraints 5
_refine_ls_restrained_S_all 0.992
_refine_ls_R_factor_all 0.0453
_refine_ls_R_factor_gt 0.0322
_refine_ls_shift/su_max 0.001
_refine_ls_shift/su_mean 0.000
_refine_ls_structure_factor_coef Fsqd
_refine_ls_weighting_details 'w=1/[\s^2^(Fo^2^)+(0.0131P)^2^] where P=(Fo^2^+2Fc^2^)/3'
_refine_ls_weighting_scheme calc
_refine_ls_wR_factor_gt 0.0518
_refine_ls_wR_factor_ref 0.0563
_reflns_Friedel_coverage 0.000
_reflns_number_gt 4139
_reflns_number_total 5091
_reflns_threshold_expression 'I > 2\s(I)'
_cod_data_source_file d5dt00549c2.cif
_cod_data_source_block gs_auto
_cod_depositor_comments 'Adding full bibliography for 7718667--7718675.cif.'
_cod_database_code 7718672
_shelx_shelxl_version_number 2018/3
_chemical_oxdiff_formula 'Ru N3 O8 C2'
_shelx_space_group_comment
;
The symmetry employed for this shelxl refinement is uniquely defined
by the following loop, which should always be used as a source of
symmetry information in preference to the above space-group names.
They are only intended as comments.
;
_shelx_estimated_absorpt_t_max 0.931
_shelx_estimated_absorpt_t_min 0.645
_reflns_odcompleteness_completeness 99.96
_reflns_odcompleteness_iscentric 1
_reflns_odcompleteness_theta 28.22
_olex2_refinement_description
;
1. Fixed Uiso
 At 1.2 times of:
  All C(H,H) groups, All N(H,H) groups
 At 1.5 times of:
  All O(H,H) groups
2. Restrained distances
 N5-H5B = N5-H5A = N3-H3A = N3-H3B
 0.91 with sigma of 0.002
 O3-H3
 0.87 with sigma of 0.02
3.a Free rotating group:
 O5(H5C,H5D), O4(H4E,H4F)
3.b Secondary CH2 refined with riding coordinates:
 N6(H6A,H6B), N4(H4A,H4B), C2(H2A,H2B), C4(H4C,H4D), C1(H1A,H1B), C3(H3C,H3D)
;
_olex2_submission_special_instructions 'No special instructions were received'
_oxdiff_exptl_absorpt_empirical_details
;
Empirical correction (ABSPACK) includes:
- Absorption correction using spherical harmonics
- Frame scaling
;
_oxdiff_exptl_absorpt_empirical_full_max 1.651
_oxdiff_exptl_absorpt_empirical_full_min 0.611

loop_
_space_group_symop_operation_xyz
'x, y, z'
'-x, y+1/2, -z+1/2'
'-x, -y, -z'
'x, -y-1/2, z-1/2'

loop_
_atom_site_label
_atom_site_type_symbol
_atom_site_fract_x
_atom_site_fract_y
_atom_site_fract_z
_atom_site_U_iso_or_equiv
_atom_site_adp_type
_atom_site_occupancy
_atom_site_site_symmetry_order
_atom_site_calc_flag
_atom_site_refinement_flags_posn
_atom_site_refinement_flags_adp
_atom_site_refinement_flags_occupancy
_atom_site_disorder_assembly
_atom_site_disorder_group
Ru1 Ru 0.28795(3) 0.17704(2) 0.40981(2) 0.00749(6) Uani 1 1 d . . . . .
Ru2 Ru 0.35041(3) 0.53897(2) 0.36829(2) 0.00659(6) Uani 1 1 d . . . . .
Cl1 Cl 0.52597(9) 0.10349(7) 0.35582(3) 0.01160(15) Uani 1 1 d . . . . .
Cl3 Cl 0.18292(9) 0.54814(7) 0.45802(3) 0.01120(15) Uani 1 1 d . . . . .
Cl4 Cl 0.10842(9) 0.56020(7) 0.30323(3) 0.01161(15) Uani 1 1 d . . . . .
Cl5 Cl 0.31462(9) 0.27922(7) 0.22686(3) 0.01167(15) Uani 1 1 d . . . . .
Cl2 Cl 0.46038(9) 0.25011(7) 0.49233(3) 0.01259(15) Uani 1 1 d . . . . .
O3 O 0.3160(3) 0.34640(18) 0.36501(10) 0.0084(4) Uani 1 1 d D . . . .
O2 O 0.3865(3) 0.81024(19) 0.36922(10) 0.0158(5) Uani 1 1 d . . . . .
O1 O 0.2374(3) -0.0625(2) 0.46947(11) 0.0195(5) Uani 1 1 d . . . . .
O5 O 0.0384(3) -0.1354(2) 0.31827(11) 0.0204(5) Uani 1 1 d G . . . .
H5C H -0.059613 -0.133322 0.300492 0.031 Uiso 1 1 d G U . . .
H5D H 0.070098 -0.214150 0.315084 0.031 Uiso 1 1 d G U . . .
O4 O -0.1273(3) -0.1303(2) 0.43269(11) 0.0252(6) Uani 1 1 d G . . . .
H4E H -0.072774 -0.137602 0.398496 0.038 Uiso 1 1 d G U . . .
H4F H -0.232165 -0.134494 0.421674 0.038 Uiso 1 1 d G U . . .
N6 N 0.5067(3) 0.5107(2) 0.29339(11) 0.0088(5) Uani 1 1 d . . . . .
H6A H 0.454874 0.460171 0.265078 0.011 Uiso 1 1 calc R U . . .
H6B H 0.529832 0.586548 0.275273 0.011 Uiso 1 1 calc R U . . .
N4 N 0.0728(3) 0.2531(2) 0.44857(11) 0.0101(5) Uani 1 1 d . . . . .
H4A H 0.067001 0.231009 0.488963 0.012 Uiso 1 1 calc R U . . .
H4B H 0.074716 0.339310 0.445961 0.012 Uiso 1 1 calc R U . . .
N3 N 0.1244(3) 0.1348(2) 0.33709(12) 0.0089(5) Uani 1 1 d D . . . .
N5 N 0.5690(3) 0.5014(2) 0.41716(12) 0.0097(5) Uani 1 1 d D . . . .
N2 N 0.3771(3) 0.7016(2) 0.36919(11) 0.0092(5) Uani 1 1 d . . . . .
N1 N 0.2575(3) 0.0332(2) 0.44553(12) 0.0106(5) Uani 1 1 d . . . . .
C2 C -0.0744(4) 0.2020(3) 0.41427(14) 0.0125(6) Uani 1 1 d . . . . .
H2A H -0.174652 0.254050 0.422846 0.015 Uiso 1 1 calc R U . . .
H2B H -0.097039 0.113600 0.427229 0.015 Uiso 1 1 calc R U . . .
C4 C 0.6638(4) 0.4500(3) 0.31496(14) 0.0113(6) Uani 1 1 d . . . . .
H4C H 0.752648 0.461853 0.284115 0.014 Uiso 1 1 calc R U . . .
H4D H 0.646235 0.357811 0.320931 0.014 Uiso 1 1 calc R U . . .
C1 C -0.0359(4) 0.2059(3) 0.34656(15) 0.0128(6) Uani 1 1 d . . . . .
H1A H -0.127742 0.165931 0.322549 0.015 Uiso 1 1 calc R U . . .
H1B H -0.023824 0.294993 0.332693 0.015 Uiso 1 1 calc R U . . .
C3 C 0.7152(4) 0.5116(3) 0.37532(14) 0.0112(6) Uani 1 1 d . . . . .
H3C H 0.813426 0.467470 0.393354 0.013 Uiso 1 1 calc R U . . .
H3D H 0.744719 0.601877 0.368714 0.013 Uiso 1 1 calc R U . . .
H3A H 0.106(4) 0.0498(6) 0.3338(16) 0.024(10) Uiso 1 1 d D . . . .
H5A H 0.587(4) 0.553(2) 0.4501(9) 0.016(9) Uiso 1 1 d D . . . .
H3B H 0.177(3) 0.163(3) 0.3028(7) 0.008(8) Uiso 1 1 d D . . . .
H5B H 0.562(4) 0.4222(12) 0.4337(13) 0.015(9) Uiso 1 1 d D . . . .
H3 H 0.323(4) 0.332(3) 0.3280(9) 0.022(10) Uiso 1 1 d D . . . .

loop_
_atom_site_aniso_label
_atom_site_aniso_U_11
_atom_site_aniso_U_22
_atom_site_aniso_U_33
_atom_site_aniso_U_23
_atom_site_aniso_U_13
_atom_site_aniso_U_12
Ru1 0.00916(12) 0.00580(11) 0.00752(12) 0.00044(9) 0.00047(9) -0.00014(9)
Ru2 0.00755(12) 0.00504(11) 0.00717(11) -0.00020(9) 0.00011(9) 0.00001(9)
Cl1 0.0106(4) 0.0105(3) 0.0137(4) -0.0016(3) 0.0018(3) 0.0007(3)
Cl3 0.0125(4) 0.0109(3) 0.0102(3) -0.0018(3) 0.0026(3) -0.0005(3)
Cl4 0.0108(4) 0.0121(4) 0.0118(4) 0.0005(3) -0.0031(3) 0.0009(3)
Cl5 0.0138(4) 0.0104(3) 0.0109(3) -0.0014(3) 0.0006(3) 0.0007(3)
Cl2 0.0156(4) 0.0116(4) 0.0105(3) 0.0000(3) -0.0043(3) 0.0000(3)
O3 0.0113(11) 0.0060(10) 0.0080(11) 0.0002(9) 0.0001(9) -0.0024(8)
O2 0.0225(13) 0.0051(11) 0.0198(12) -0.0016(9) 0.0031(10) -0.0021(9)
O1 0.0261(14) 0.0117(12) 0.0209(13) 0.0072(10) 0.0086(11) 0.0024(9)
O5 0.0190(13) 0.0145(12) 0.0276(14) -0.0020(11) -0.0086(11) 0.0012(9)
O4 0.0276(15) 0.0290(15) 0.0190(13) 0.0024(12) 0.0028(11) 0.0003(12)
N6 0.0118(13) 0.0061(12) 0.0086(12) 0.0014(10) 0.0008(10) -0.0017(10)
N4 0.0104(13) 0.0105(12) 0.0093(12) 0.0002(10) 0.0031(10) -0.0002(10)
N3 0.0098(13) 0.0080(12) 0.0087(13) -0.0003(11) 0.0003(10) -0.0011(10)
N5 0.0080(13) 0.0097(13) 0.0113(13) 0.0002(11) -0.0015(11) 0.0004(10)
N2 0.0085(13) 0.0111(13) 0.0081(12) -0.0010(10) 0.0032(10) 0.0008(10)
N1 0.0106(13) 0.0099(13) 0.0114(13) -0.0007(11) 0.0022(10) 0.0021(10)
C2 0.0106(16) 0.0118(15) 0.0152(16) -0.0004(13) 0.0009(13) -0.0004(12)
C4 0.0091(15) 0.0146(16) 0.0103(15) 0.0005(13) 0.0034(12) 0.0044(12)
C1 0.0112(16) 0.0104(15) 0.0168(16) -0.0001(13) -0.0007(13) 0.0006(12)
C3 0.0090(15) 0.0106(15) 0.0138(16) 0.0029(13) 0.0000(12) -0.0003(11)

loop_
_atom_type_symbol
_atom_type_description
_atom_type_scat_dispersion_real
_atom_type_scat_dispersion_imag
_atom_type_scat_source
C C 0.0033 0.0016 'International Tables Vol C Tables 4.2.6.8 and 6.1.1.4'
H H 0.0000 0.0000 'International Tables Vol C Tables 4.2.6.8 and 6.1.1.4'
Cl Cl 0.1484 0.1585 'International Tables Vol C Tables 4.2.6.8 and 6.1.1.4'
N N 0.0061 0.0033 'International Tables Vol C Tables 4.2.6.8 and 6.1.1.4'
O O 0.0106 0.0060 'International Tables Vol C Tables 4.2.6.8 and 6.1.1.4'
Ru Ru -1.2594 0.8363 'International Tables Vol C Tables 4.2.6.8 and 6.1.1.4'

loop_
_geom_angle_atom_site_label_1
_geom_angle_atom_site_label_2
_geom_angle_atom_site_label_3
_geom_angle
_geom_angle_site_symmetry_1
_geom_angle_site_symmetry_3
_geom_angle_publ_flag
Cl1 Ru1 Cl2 91.01(3) . . ?
O3 Ru1 Cl1 87.49(6) . . ?
O3 Ru1 Cl2 90.66(6) . . ?
O3 Ru1 N4 87.32(9) . . ?
O3 Ru1 N3 84.04(9) . . ?
N4 Ru1 Cl1 173.72(7) . . ?
N4 Ru1 Cl2 92.56(7) . . ?
N4 Ru1 N3 82.84(10) . . ?
N3 Ru1 Cl1 93.13(7) . . ?
N3 Ru1 Cl2 173.12(7) . . ?
N1 Ru1 Cl1 93.11(8) . . ?
N1 Ru1 Cl2 91.61(9) . . ?
N1 Ru1 O3 177.64(10) . . ?
N1 Ru1 N4 91.95(11) . . ?
N1 Ru1 N3 93.65(11) . . ?
Cl3 Ru2 Cl4 91.28(3) . . ?
O3 Ru2 Cl3 89.55(6) . . ?
O3 Ru2 Cl4 87.97(6) . . ?
O3 Ru2 N6 85.01(9) . . ?
O3 Ru2 N5 86.61(9) . . ?
N6 Ru2 Cl3 173.41(7) . . ?
N6 Ru2 Cl4 92.24(7) . . ?
N5 Ru2 Cl3 93.81(7) . . ?
N5 Ru2 Cl4 172.54(7) . . ?
N5 Ru2 N6 82.19(10) . . ?
N2 Ru2 Cl3 91.21(8) . . ?
N2 Ru2 Cl4 90.76(8) . . ?
N2 Ru2 O3 178.53(10) . . ?
N2 Ru2 N6 94.31(10) . . ?
N2 Ru2 N5 94.59(11) . . ?
Ru1 O3 Ru2 149.57(11) . . ?
Ru1 O3 H3 108(2) . . ?
Ru2 O3 H3 102(2) . . ?
H5C O5 H5D 104.5 . . ?
H4E O4 H4F 104.6 . . ?
Ru2 N6 H6A 109.9 . . ?
Ru2 N6 H6B 109.9 . . ?
H6A N6 H6B 108.3 . . ?
C4 N6 Ru2 109.13(17) . . ?
C4 N6 H6A 109.9 . . ?
C4 N6 H6B 109.9 . . ?
Ru1 N4 H4A 110.1 . . ?
Ru1 N4 H4B 110.1 . . ?
H4A N4 H4B 108.4 . . ?
C2 N4 Ru1 108.10(18) . . ?
C2 N4 H4A 110.1 . . ?
C2 N4 H4B 110.1 . . ?
Ru1 N3 H3A 112(2) . . ?
Ru1 N3 H3B 105.1(18) . . ?
C1 N3 Ru1 108.56(18) . . ?
C1 N3 H3A 111(2) . . ?
C1 N3 H3B 110.8(19) . . ?
H3A N3 H3B 109(3) . . ?
Ru2 N5 H5A 114(2) . . ?
Ru2 N5 H5B 108.8(19) . . ?
C3 N5 Ru2 109.56(18) . . ?
C3 N5 H5A 109(2) . . ?
C3 N5 H5B 111(2) . . ?
H5A N5 H5B 104(3) . . ?
O2 N2 Ru2 176.6(2) . . ?
O1 N1 Ru1 179.8(3) . . ?
N4 C2 H2A 110.1 . . ?
N4 C2 H2B 110.1 . . ?
N4 C2 C1 108.1(2) . . ?
H2A C2 H2B 108.4 . . ?
C1 C2 H2A 110.1 . . ?
C1 C2 H2B 110.1 . . ?
N6 C4 H4C 110.1 . . ?
N6 C4 H4D 110.1 . . ?
N6 C4 C3 108.0(2) . . ?
H4C C4 H4D 108.4 . . ?
C3 C4 H4C 110.1 . . ?
C3 C4 H4D 110.1 . . ?
N3 C1 C2 107.7(2) . . ?
N3 C1 H1A 110.2 . . ?
N3 C1 H1B 110.2 . . ?
C2 C1 H1A 110.2 . . ?
C2 C1 H1B 110.2 . . ?
H1A C1 H1B 108.5 . . ?
N5 C3 C4 106.9(2) . . ?
N5 C3 H3C 110.3 . . ?
N5 C3 H3D 110.3 . . ?
C4 C3 H3C 110.3 . . ?
C4 C3 H3D 110.3 . . ?
H3C C3 H3D 108.6 . . ?

loop_
_geom_bond_atom_site_label_1
_geom_bond_atom_site_label_2
_geom_bond_distance
_geom_bond_site_symmetry_2
_geom_bond_publ_flag
Ru1 Cl1 2.3768(8) . ?
Ru1 Cl2 2.3778(8) . ?
Ru1 O3 2.045(2) . ?
Ru1 N4 2.084(2) . ?
Ru1 N3 2.088(2) . ?
Ru1 N1 1.721(3) . ?
Ru2 Cl3 2.3806(8) . ?
Ru2 Cl4 2.3939(8) . ?
Ru2 O3 2.047(2) . ?
Ru2 N6 2.085(2) . ?
Ru2 N5 2.073(2) . ?
Ru2 N2 1.726(2) . ?
O3 H3 0.821(18) . ?
O2 N2 1.146(3) . ?
O1 N1 1.146(3) . ?
O5 H5C 0.8701 . ?
O5 H5D 0.8700 . ?
O4 H4E 0.8694 . ?
O4 H4F 0.8701 . ?
N6 H6A 0.9100 . ?
N6 H6B 0.9100 . ?
N6 C4 1.481(3) . ?
N4 H4A 0.9100 . ?
N4 H4B 0.9100 . ?
N4 C2 1.486(4) . ?
N3 C1 1.500(4) . ?
N3 H3A 0.910(2) . ?
N3 H3B 0.910(2) . ?
N5 C3 1.492(4) . ?
N5 H5A 0.910(2) . ?
N5 H5B 0.910(2) . ?
C2 H2A 0.9900 . ?
C2 H2B 0.9900 . ?
C2 C1 1.508(4) . ?
C4 H4C 0.9900 . ?
C4 H4D 0.9900 . ?
C4 C3 1.516(4) . ?
C1 H1A 0.9900 . ?
C1 H1B 0.9900 . ?
C3 H3C 0.9900 . ?
C3 H3D 0.9900 . ?

loop_
_geom_torsion_atom_site_label_1
_geom_torsion_atom_site_label_2
_geom_torsion_atom_site_label_3
_geom_torsion_atom_site_label_4
_geom_torsion
_geom_torsion_site_symmetry_1
_geom_torsion_site_symmetry_2
_geom_torsion_site_symmetry_3
_geom_torsion_site_symmetry_4
_geom_torsion_publ_flag
Ru1 N4 C2 C1 -43.1(3) . . . . ?
Ru1 N3 C1 C2 -39.5(3) . . . . ?
Ru2 N6 C4 C3 -40.8(3) . . . . ?
Ru2 N5 C3 C4 -41.3(3) . . . . ?
N6 C4 C3 N5 54.2(3) . . . . ?
N4 C2 C1 N3 55.1(3) . . . . ?
